data_1008029
loop_
_publ_author_name
'Klein, S'
'Reinen, D'

_publ_section_title
;
The structure of the high temperature $-alpha modification of Cs~2~ Pb
Cu (N O~2~)~6~ and the Jahn-Teller induced $-alpha $-beta phase
transition - a neutron diffraction study
;
_journal_coden_ASTM JSSCBI
_journal_name_full 'Journal of Solid State Chemistry'
_journal_page_first 295
_journal_page_last 299
_journal_paper_doi 10.1016/0022-4596(78)90114-7
_journal_volume 25
_journal_year 1978
_chemical_formula_structural 'Cs2 Pb Cu (N O2)6'
_chemical_formula_sum 'Cs2 Cu N6 O12 Pb'
_chemical_name_systematic 'Dicaesium lead hexanitrocuprate - $-alpha'
_space_group_IT_number 202
_symmetry_cell_setting cubic
_symmetry_Int_Tables_number 202
_symmetry_space_group_name_Hall '-F 2 2 3'
_symmetry_space_group_name_H-M 'F m -3'
_cell_angle_alpha 90
_cell_angle_beta 90
_cell_angle_gamma 90
_cell_formula_units_Z 4
_cell_length_a 10.97(2)
_cell_length_b 10.97(2)
_cell_length_c 10.97(2)
_cell_volume 1320.1
_refine_ls_R_factor_all 0.041
_cod_database_code 1008029

loop_
_symmetry_equiv_pos_as_xyz
x,y,z
y,z,x
z,x,y
-x,-y,-z
-y,-z,-x
-z,-x,-y
x,-y,-z
y,-z,-x
z,-x,-y
-x,y,z
-y,z,x
-z,x,y
-x,y,-z
-y,z,-x
-z,x,-y
x,-y,z
y,-z,x
z,-x,y
-x,-y,z
-y,-z,x
-z,-x,y
x,y,-z
y,z,-x
z,x,-y
x,1/2+y,1/2+z
1/2+x,y,1/2+z
1/2+x,1/2+y,z
y,1/2+z,1/2+x
1/2+y,z,1/2+x
1/2+y,1/2+z,x
z,1/2+x,1/2+y
1/2+z,x,1/2+y
1/2+z,1/2+x,y
-x,1/2-y,1/2-z
1/2-x,-y,1/2-z
1/2-x,1/2-y,-z
-y,1/2-z,1/2-x
1/2-y,-z,1/2-x
1/2-y,1/2-z,-x
-z,1/2-x,1/2-y
1/2-z,-x,1/2-y
1/2-z,1/2-x,-y
x,1/2-y,1/2-z
1/2+x,-y,1/2-z
1/2+x,1/2-y,-z
y,1/2-z,1/2-x
1/2+y,-z,1/2-x
1/2+y,1/2-z,-x
z,1/2-x,1/2-y
1/2+z,-x,1/2-y
1/2+z,1/2-x,-y
-x,1/2+y,1/2+z
1/2-x,y,1/2+z
1/2-x,1/2+y,z
-y,1/2+z,1/2+x
1/2-y,z,1/2+x
1/2-y,1/2+z,x
-z,1/2+x,1/2+y
1/2-z,x,1/2+y
1/2-z,1/2+x,y
-x,1/2+y,1/2-z
1/2-x,y,1/2-z
1/2-x,1/2+y,-z
-y,1/2+z,1/2-x
1/2-y,z,1/2-x
1/2-y,1/2+z,-x
-z,1/2+x,1/2-y
1/2-z,x,1/2-y
1/2-z,1/2+x,-y
x,1/2-y,1/2+z
1/2+x,-y,1/2+z
1/2+x,1/2-y,z
y,1/2-z,1/2+x
1/2+y,-z,1/2+x
1/2+y,1/2-z,x
z,1/2-x,1/2+y
1/2+z,-x,1/2+y
1/2+z,1/2-x,y
-x,1/2-y,1/2+z
1/2-x,-y,1/2+z
1/2-x,1/2-y,z
-y,1/2-z,1/2+x
1/2-y,-z,1/2+x
1/2-y,1/2-z,x
-z,1/2-x,1/2+y
1/2-z,-x,1/2+y
1/2-z,1/2-x,y
x,1/2+y,1/2-z
1/2+x,y,1/2-z
1/2+x,1/2+y,-z
y,1/2+z,1/2-x
1/2+y,z,1/2-x
1/2+y,1/2+z,-x
z,1/2+x,1/2-y
1/2+z,x,1/2-y
1/2+z,1/2+x,-y

loop_
_atom_site_label
_atom_site_type_symbol
_atom_site_symmetry_multiplicity
_atom_site_Wyckoff_symbol
_atom_site_fract_x
_atom_site_fract_y
_atom_site_fract_z
_atom_site_occupancy
_atom_site_attached_hydrogens
_atom_site_calc_flag
Cs1 Cs1+ 8 c 0.25 0.25 0.25 1. 0 d
Pb1 Pb2+ 4 b 0. 0. 0.5 1. 0 d
Cu1 Cu2+ 4 a 0. 0. 0. 1. 0 d
N1 N3+ 24 e 0. 0. 0.1981(4) 1. 0 d
O1 O2- 48 h 0. 0.0968(5) 0.2612(6) 1. 0 d

loop_
_atom_type_symbol
_atom_type_oxidation_number
Cs1+ 1.000
Pb2+ 2.000
Cu2+ 2.000
N3+ 3.000
O2- -2.000
